data_7157082
loop_
_publ_author_name
'Xu, Yuanshuang'
'Zhang, Linghua'
'Liu, Mengyang'
'Zhang, Xiaopeng'
'Zhang, Xinying'
'Fan, Xuesen'

_publ_section_title
;
 Synthesis of benzoazepine derivatives via Rh(iii)-catalyzed inert
 C(sp<sup>2</sup>)-H functionalization and [4 + 3] annulation.
;
_journal_issue 38
_journal_name_full 'Organic &amp; biomolecular chemistry'
_journal_page_first 8706
_journal_page_last 8710
_journal_paper_doi 10.1039/c9ob01830a
_journal_volume 17
_journal_year 2019
_chemical_formula_moiety 'C21 H16 N2 O'
_chemical_formula_sum 'C21 H16 N2 O'
_chemical_formula_weight 312.36
_space_group_crystal_system orthorhombic
_space_group_IT_number 61
_space_group_name_Hall '-P 2ac 2ab'
_space_group_name_H-M_alt 'P b c a'
_symmetry_space_group_name_Hall '-P 2ac 2ab'
_symmetry_space_group_name_H-M 'P b c a'
_atom_sites_solution_hydrogens geom
_atom_sites_solution_primary direct
_audit_creation_date 2019-04-09
_audit_creation_method
;
Olex2 1.2-alpha
(compiled 2017.03.28 svn.r3405 for OlexSys, GUI svn.r5506)
;
_audit_update_record
;
2019-06-25 deposited with the CCDC.    2019-09-17 downloaded from the CCDC.
;
_cell_angle_alpha 90
_cell_angle_beta 90
_cell_angle_gamma 90
_cell_formula_units_Z 8
_cell_length_a 11.2543(4)
_cell_length_b 11.6498(3)
_cell_length_c 23.6897(7)
_cell_measurement_reflns_used 4687
_cell_measurement_temperature 295.01(13)
_cell_measurement_theta_max 26.6240
_cell_measurement_theta_min 3.8960
_cell_volume 3105.96(16)
_computing_cell_refinement 'CrysAlisPro 1.171.40.42a (Rigaku OD, 2019)'
_computing_data_collection 'CrysAlisPro 1.171.40.42a (Rigaku OD, 2019)'
_computing_data_reduction 'CrysAlisPro 1.171.40.42a (Rigaku OD, 2019)'
_computing_molecular_graphics 'Olex2 (Dolomanov et al., 2009)'
_computing_publication_material 'Olex2 (Dolomanov et al., 2009)'
_computing_structure_refinement 'ShelXL (Sheldrick, 2015)'
_computing_structure_solution 'ShelXS (Sheldrick, 2008)'
_diffrn_ambient_environment air
_diffrn_ambient_temperature 295.01(13)
_diffrn_detector 'CCD plate'
_diffrn_detector_area_resol_mean 10.6296
_diffrn_detector_type Atlas
_diffrn_measured_fraction_theta_full 0.998
_diffrn_measured_fraction_theta_max 0.858
_diffrn_measurement_details
;
List of Runs (angles in degrees, time in seconds):

  # Type    Start    End  Width  t~exp~   \w     \q     \k     \f   Frames
#--------------------------------------------------------------------------
  1  \w     23.00  49.00   1.00   17.50    --   10.83-148.00 171.00   26
  2  \w    -56.00  23.00   1.00   17.50    --   10.83 -56.00-151.00   79
  3  \w     -8.00  28.00   1.00   17.50    --   10.83 -99.00 150.00   36
  4  \w    -20.00  29.00   1.00   17.50    --  -11.77 -99.00 -90.00   49
;
_diffrn_measurement_device 'four-circle diffractometer'
_diffrn_measurement_device_type 'SuperNova, Dual, Cu at home/near, Atlas'
_diffrn_measurement_method '\w scans'
_diffrn_orient_matrix_type 'CrysAlisPro convention (1999,Acta A55,543-557)'
_diffrn_orient_matrix_UB_11 -0.0153447000
_diffrn_orient_matrix_UB_12 -0.0072304000
_diffrn_orient_matrix_UB_13 0.0288260000
_diffrn_orient_matrix_UB_21 0.0445921000
_diffrn_orient_matrix_UB_22 0.0399922000
_diffrn_orient_matrix_UB_23 0.0077982000
_diffrn_orient_matrix_UB_31 -0.0418175000
_diffrn_orient_matrix_UB_32 0.0453066000
_diffrn_orient_matrix_UB_33 -0.0022915000
_diffrn_radiation_monochromator mirror
_diffrn_radiation_probe x-ray
_diffrn_radiation_type MoK\a
_diffrn_radiation_wavelength 0.71073
_diffrn_reflns_av_R_equivalents 0.0384
_diffrn_reflns_av_unetI/netI 0.0409
_diffrn_reflns_Laue_measured_fraction_full 0.998
_diffrn_reflns_Laue_measured_fraction_max 0.858
_diffrn_reflns_limit_h_max 15
_diffrn_reflns_limit_h_min -12
_diffrn_reflns_limit_k_max 15
_diffrn_reflns_limit_k_min -15
_diffrn_reflns_limit_l_max 23
_diffrn_reflns_limit_l_min -29
_diffrn_reflns_number 14916
_diffrn_reflns_point_group_measured_fraction_full 0.998
_diffrn_reflns_point_group_measured_fraction_max 0.858
_diffrn_reflns_theta_full 25.242
_diffrn_reflns_theta_max 29.677
_diffrn_reflns_theta_min 3.498
_diffrn_source 'micro-focus sealed X-ray tube'
_diffrn_source_type 'SuperNova (Mo) X-ray Source'
_exptl_absorpt_coefficient_mu 0.083
_exptl_absorpt_correction_T_max 1.00000
_exptl_absorpt_correction_T_min 0.33852
_exptl_absorpt_correction_type multi-scan
_exptl_absorpt_process_details
;
CrysAlisPro 1.171.40.42a (Rigaku Oxford Diffraction, 2019)
Empirical absorption correction using spherical harmonics,
 implemented in SCALE3 ABSPACK scaling algorithm.
;
_exptl_crystal_colour 'clear light colourless'
_exptl_crystal_colour_lustre clear
_exptl_crystal_colour_modifier light
_exptl_crystal_colour_primary yellow
_exptl_crystal_density_diffrn 1.336
_exptl_crystal_description block
_exptl_crystal_F_000 1312
_exptl_crystal_size_max 0.2
_exptl_crystal_size_mid 0.18
_exptl_crystal_size_min 0.12
_refine_diff_density_max 0.203
_refine_diff_density_min -0.226
_refine_diff_density_rms 0.048
_refine_ls_extinction_method none
_refine_ls_goodness_of_fit_ref 1.059
_refine_ls_hydrogen_treatment constr
_refine_ls_matrix_type full
_refine_ls_number_parameters 217
_refine_ls_number_reflns 3768
_refine_ls_number_restraints 0
_refine_ls_restrained_S_all 1.059
_refine_ls_R_factor_all 0.0828
_refine_ls_R_factor_gt 0.0522
_refine_ls_shift/su_max 0.000
_refine_ls_shift/su_mean 0.000
_refine_ls_structure_factor_coef Fsqd
_refine_ls_weighting_details 'w=1/[\s^2^(Fo^2^)+(0.0501P)^2^+0.8864P] where P=(Fo^2^+2Fc^2^)/3'
_refine_ls_weighting_scheme calc
_refine_ls_wR_factor_gt 0.1143
_refine_ls_wR_factor_ref 0.1336
_reflns_Friedel_coverage 0.000
_reflns_number_gt 2603
_reflns_number_total 3768
_reflns_threshold_expression 'I > 2\s(I)'
_cod_data_source_file c9ob01830a2.cif
_cod_data_source_block 5
_cod_depositor_comments 'Adding full bibliography for 7157080--7157083.cif.'
_cod_original_cell_volume 3105.97(16)
_cod_database_code 7157082
_shelx_shelxl_version_number 2014/7
_chemical_oxdiff_formula 'C1 H1 O1 N1'
_shelx_space_group_comment
;
The symmetry employed for this shelxl refinement is uniquely defined
by the following loop, which should always be used as a source of
symmetry information in preference to the above space-group names.
They are only intended as comments.
;
_shelx_estimated_absorpt_t_max 0.990
_shelx_estimated_absorpt_t_min 0.984
_diffrn_oxdiff_digest_frames
;
01fd981e54672e879db198d13c57a8b8b900027d7c3
;
_reflns_odcompleteness_completeness 99.58
_reflns_odcompleteness_iscentric 1
_reflns_odcompleteness_theta 26.32
_olex2_refinement_description
;
1. Fixed Uiso
 At 1.2 times of:
  All C(H) groups, All C(H,H) groups
2.a Ternary CH refined with riding coordinates:
 C10(H10)
2.b Secondary CH2 refined with riding coordinates:
 C8(H8A,H8B), C9(H9A,H9B)
2.c Aromatic/amide H refined with riding coordinates:
 C3(H3), C4(H4), C5(H5), C6(H6), C12(H12), C14(H14), C15(H15), C16(H16),
 C17(H17), C20(H20), C21(H21)
;
_olex2_submission_special_instructions 'No special instructions were received'
_oxdiff_exptl_absorpt_empirical_details
;
Empirical correction (ABSPACK) includes:
- Absorption correction using spherical harmonics
- Frame scaling
;
_oxdiff_exptl_absorpt_empirical_full_max 1.718
_oxdiff_exptl_absorpt_empirical_full_min 0.668

loop_
_space_group_symop_operation_xyz
'x, y, z'
'-x+1/2, -y, z+1/2'
'-x, y+1/2, -z+1/2'
'x+1/2, -y+1/2, -z'
'-x, -y, -z'
'x-1/2, y, -z-1/2'
'x, -y-1/2, z-1/2'
'-x-1/2, y-1/2, z'

loop_
_atom_site_label
_atom_site_type_symbol
_atom_site_fract_x
_atom_site_fract_y
_atom_site_fract_z
_atom_site_U_iso_or_equiv
_atom_site_adp_type
_atom_site_occupancy
_atom_site_site_symmetry_order
_atom_site_calc_flag
_atom_site_refinement_flags_posn
C1 C 0.60571(17) 0.31421(15) 0.49402(7) 0.0386(4) Uani 1 1 d .
C2 C 0.70356(16) 0.35659(13) 0.45720(6) 0.0339(4) Uani 1 1 d .
C3 C 0.71214(18) 0.31085(15) 0.40295(7) 0.0423(4) Uani 1 1 d .
H3 H 0.6583 0.2550 0.3915 0.051 Uiso 1 1 calc R
C4 C 0.7991(2) 0.34701(17) 0.36596(8) 0.0503(5) Uani 1 1 d .
H4 H 0.8043 0.3157 0.3299 0.060 Uiso 1 1 calc R
C5 C 0.8776(2) 0.42945(18) 0.38304(8) 0.0551(5) Uani 1 1 d .
H5 H 0.9371 0.4536 0.3586 0.066 Uiso 1 1 calc R
C6 C 0.86950(19) 0.47759(16) 0.43633(8) 0.0478(5) Uani 1 1 d .
H6 H 0.9234 0.5342 0.4469 0.057 Uiso 1 1 calc R
C7 C 0.78266(16) 0.44306(13) 0.47436(7) 0.0347(4) Uani 1 1 d .
C8 C 0.77247(19) 0.50401(13) 0.53066(7) 0.0400(4) Uani 1 1 d .
H8A H 0.6919 0.5324 0.5347 0.048 Uiso 1 1 calc R
H8B H 0.8250 0.5700 0.5302 0.048 Uiso 1 1 calc R
C9 C 0.80234(16) 0.43064(13) 0.58246(7) 0.0350(4) Uani 1 1 d .
H9A H 0.8879 0.4234 0.5859 0.042 Uiso 1 1 calc R
H9B H 0.7728 0.4682 0.6162 0.042 Uiso 1 1 calc R
C10 C 0.74701(14) 0.31181(12) 0.57749(6) 0.0279(3) Uani 1 1 d .
H10 H 0.7926 0.2708 0.5486 0.034 Uiso 1 1 calc R
C11 C 0.62141(15) 0.31780(13) 0.55643(6) 0.0313(4) Uani 1 1 d .
C12 C 0.52473(16) 0.33969(14) 0.58727(7) 0.0365(4) Uani 1 1 d .
H12 H 0.4543 0.3430 0.5668 0.044 Uiso 1 1 calc R
C13 C 0.51121(15) 0.35926(13) 0.64773(7) 0.0343(4) Uani 1 1 d .
C14 C 0.41068(18) 0.42187(16) 0.66413(8) 0.0464(5) Uani 1 1 d .
H14 H 0.3596 0.4499 0.6365 0.056 Uiso 1 1 calc R
C15 C 0.3857(2) 0.44295(17) 0.71987(9) 0.0538(5) Uani 1 1 d .
H15 H 0.3197 0.4866 0.7298 0.065 Uiso 1 1 calc R
C16 C 0.4590(2) 0.39886(17) 0.76066(9) 0.0543(5) Uani 1 1 d .
H16 H 0.4412 0.4108 0.7985 0.065 Uiso 1 1 calc R
C17 C 0.55894(19) 0.33694(15) 0.74615(8) 0.0459(5) Uani 1 1 d .
H17 H 0.6078 0.3081 0.7745 0.055 Uiso 1 1 calc R
C18 C 0.58806(16) 0.31678(13) 0.68956(7) 0.0334(4) Uani 1 1 d .
C19 C 0.69462(16) 0.24835(13) 0.67868(6) 0.0325(4) Uani 1 1 d .
C20 C 0.84284(18) 0.13636(14) 0.69320(7) 0.0429(5) Uani 1 1 d .
H20 H 0.8951 0.0862 0.7110 0.052 Uiso 1 1 calc R
C21 C 0.85516(16) 0.17470(13) 0.63963(7) 0.0360(4) Uani 1 1 d .
H21 H 0.9158 0.1567 0.6145 0.043 Uiso 1 1 calc R
N1 N 0.74346(15) 0.18130(12) 0.71761(6) 0.0426(4) Uani 1 1 d .
N2 N 0.75982(12) 0.24562(10) 0.62994(5) 0.0296(3) Uani 1 1 d .
O1 O 0.51411(13) 0.27689(15) 0.47309(6) 0.0677(5) Uani 1 1 d .

loop_
_atom_site_aniso_label
_atom_site_aniso_U_11
_atom_site_aniso_U_22
_atom_site_aniso_U_33
_atom_site_aniso_U_23
_atom_site_aniso_U_13
_atom_site_aniso_U_12
C1 0.0362(10) 0.0477(9) 0.0319(9) 0.0026(7) -0.0050(8) -0.0019(8)
C2 0.0382(10) 0.0361(8) 0.0274(8) 0.0033(6) -0.0016(7) 0.0048(7)
C3 0.0526(12) 0.0438(9) 0.0306(9) 0.0007(7) -0.0047(8) 0.0066(9)
C4 0.0626(14) 0.0582(11) 0.0301(9) 0.0002(8) 0.0059(9) 0.0167(11)
C5 0.0543(14) 0.0684(13) 0.0426(11) 0.0112(9) 0.0146(10) 0.0032(11)
C6 0.0501(13) 0.0516(10) 0.0418(10) 0.0094(8) 0.0053(9) -0.0077(9)
C7 0.0405(11) 0.0339(8) 0.0297(8) 0.0064(6) 0.0016(7) 0.0022(7)
C8 0.0538(13) 0.0306(8) 0.0355(9) 0.0006(6) 0.0005(8) -0.0062(8)
C9 0.0367(10) 0.0383(8) 0.0299(8) -0.0007(6) 0.0003(7) -0.0062(7)
C10 0.0290(9) 0.0324(7) 0.0224(7) 0.0009(5) 0.0007(6) -0.0002(7)
C11 0.0296(9) 0.0349(8) 0.0294(8) 0.0033(6) -0.0014(7) -0.0032(7)
C12 0.0271(10) 0.0445(9) 0.0380(9) 0.0037(7) -0.0028(7) -0.0023(7)
C13 0.0301(10) 0.0340(8) 0.0387(9) -0.0006(6) 0.0059(7) -0.0041(7)
C14 0.0360(11) 0.0462(10) 0.0570(12) -0.0034(8) 0.0079(9) 0.0031(8)
C15 0.0441(13) 0.0509(11) 0.0664(14) -0.0147(9) 0.0194(11) -0.0005(9)
C16 0.0585(14) 0.0580(11) 0.0464(11) -0.0140(9) 0.0237(11) -0.0091(11)
C17 0.0507(12) 0.0524(10) 0.0345(9) -0.0009(7) 0.0111(9) -0.0036(9)
C18 0.0358(10) 0.0326(8) 0.0319(8) 0.0005(6) 0.0075(7) -0.0059(7)
C19 0.0366(10) 0.0337(8) 0.0274(8) 0.0033(6) 0.0021(7) -0.0042(7)
C20 0.0500(12) 0.0394(9) 0.0394(10) 0.0083(7) -0.0054(9) 0.0080(9)
C21 0.0344(10) 0.0374(8) 0.0362(9) -0.0015(6) -0.0023(7) 0.0060(8)
N1 0.0511(10) 0.0444(8) 0.0322(8) 0.0105(6) 0.0023(7) 0.0018(7)
N2 0.0306(8) 0.0324(6) 0.0257(7) 0.0015(5) 0.0004(6) 0.0013(6)
O1 0.0476(9) 0.1159(12) 0.0396(8) 0.0054(7) -0.0124(7) -0.0284(9)

loop_
_atom_type_symbol
_atom_type_description
_atom_type_scat_dispersion_real
_atom_type_scat_dispersion_imag
_atom_type_scat_source
C C 0.0033 0.0016 'International Tables Vol C Tables 4.2.6.8 and 6.1.1.4'
H H 0.0000 0.0000 'International Tables Vol C Tables 4.2.6.8 and 6.1.1.4'
N N 0.0061 0.0033 'International Tables Vol C Tables 4.2.6.8 and 6.1.1.4'
O O 0.0106 0.0060 'International Tables Vol C Tables 4.2.6.8 and 6.1.1.4'

loop_
_geom_angle_atom_site_label_1
_geom_angle_atom_site_label_2
_geom_angle_atom_site_label_3
_geom_angle
C2 C1 C11 118.97(15)
O1 C1 C2 120.22(15)
O1 C1 C11 120.81(16)
C3 C2 C1 117.67(16)
C3 C2 C7 119.80(16)
C7 C2 C1 122.48(14)
C2 C3 H3 119.4
C4 C3 C2 121.18(18)
C4 C3 H3 119.4
C3 C4 H4 120.5
C5 C4 C3 119.03(17)
C5 C4 H4 120.5
C4 C5 H5 119.6
C4 C5 C6 120.85(19)
C6 C5 H5 119.6
C5 C6 H6 119.3
C5 C6 C7 121.36(19)
C7 C6 H6 119.3
C2 C7 C8 122.88(15)
C6 C7 C2 117.77(16)
C6 C7 C8 119.25(16)
C7 C8 H8A 108.5
C7 C8 H8B 108.5
C7 C8 C9 115.26(13)
H8A C8 H8B 107.5
C9 C8 H8A 108.5
C9 C8 H8B 108.5
C8 C9 H9A 109.5
C8 C9 H9B 109.5
H9A C9 H9B 108.1
C10 C9 C8 110.83(13)
C10 C9 H9A 109.5
C10 C9 H9B 109.5
C9 C10 H10 106.5
C11 C10 C9 111.64(13)
C11 C10 H10 106.5
N2 C10 C9 111.82(12)
N2 C10 H10 106.5
N2 C10 C11 113.45(13)
C1 C11 C10 116.14(14)
C12 C11 C1 116.86(15)
C12 C11 C10 126.47(14)
C11 C12 H12 114.6
C11 C12 C13 130.72(16)
C13 C12 H12 114.6
C14 C13 C12 115.97(16)
C14 C13 C18 119.00(16)
C18 C13 C12 124.99(15)
C13 C14 H14 119.1
C15 C14 C13 121.71(19)
C15 C14 H14 119.1
C14 C15 H15 120.4
C16 C15 C14 119.20(19)
C16 C15 H15 120.4
C15 C16 H16 119.6
C15 C16 C17 120.74(18)
C17 C16 H16 119.6
C16 C17 H17 119.4
C16 C17 C18 121.14(19)
C18 C17 H17 119.4
C13 C18 C19 124.90(14)
C17 C18 C13 118.18(16)
C17 C18 C19 116.87(16)
N1 C19 C18 122.52(14)
N1 C19 N2 110.52(15)
N2 C19 C18 126.93(14)
C21 C20 H20 124.6
C21 C20 N1 110.81(15)
N1 C20 H20 124.6
C20 C21 H21 127.0
C20 C21 N2 105.98(16)
N2 C21 H21 127.0
C19 N1 C20 105.71(14)
C19 N2 C10 130.44(13)
C19 N2 C21 106.97(13)
C21 N2 C10 122.24(13)

loop_
_geom_bond_atom_site_label_1
_geom_bond_atom_site_label_2
_geom_bond_distance
C1 C2 1.489(2)
C1 C11 1.489(2)
C1 O1 1.224(2)
C2 C3 1.395(2)
C2 C7 1.405(2)
C3 H3 0.9300
C3 C4 1.380(3)
C4 H4 0.9300
C4 C5 1.366(3)
C5 H5 0.9300
C5 C6 1.384(3)
C6 H6 0.9300
C6 C7 1.389(2)
C7 C8 1.515(2)
C8 H8A 0.9700
C8 H8B 0.9700
C8 C9 1.533(2)
C9 H9A 0.9700
C9 H9B 0.9700
C9 C10 1.522(2)
C10 H10 0.9800
C10 C11 1.501(2)
C10 N2 1.4694(18)
C11 C12 1.335(2)
C12 H12 0.9300
C12 C13 1.458(2)
C13 C14 1.401(2)
C13 C18 1.405(2)
C14 H14 0.9300
C14 C15 1.372(3)
C15 H15 0.9300
C15 C16 1.371(3)
C16 H16 0.9300
C16 C17 1.380(3)
C17 H17 0.9300
C17 C18 1.400(2)
C18 C19 1.463(2)
C19 N1 1.328(2)
C19 N2 1.369(2)
C20 H20 0.9300
C20 C21 1.353(2)
C20 N1 1.364(2)
C21 H21 0.9300
C21 N2 1.374(2)

loop_
_geom_torsion_atom_site_label_1
_geom_torsion_atom_site_label_2
_geom_torsion_atom_site_label_3
_geom_torsion_atom_site_label_4
_geom_torsion
C1 C2 C3 C4 178.94(16)
C1 C2 C7 C6 -178.92(16)
C1 C2 C7 C8 -2.5(3)
C1 C11 C12 C13 -173.74(16)
C2 C1 C11 C10 -27.0(2)
C2 C1 C11 C12 145.22(16)
C2 C3 C4 C5 -0.3(3)
C2 C7 C8 C9 69.9(2)
C3 C2 C7 C6 -1.7(2)
C3 C2 C7 C8 174.65(15)
C3 C4 C5 C6 -0.9(3)
C4 C5 C6 C7 0.7(3)
C5 C6 C7 C2 0.6(3)
C5 C6 C7 C8 -175.91(17)
C6 C7 C8 C9 -113.77(18)
C7 C2 C3 C4 1.6(3)
C7 C8 C9 C10 -43.3(2)
C8 C9 C10 C11 -43.54(18)
C8 C9 C10 N2 -171.86(14)
C9 C10 C11 C1 89.19(16)
C9 C10 C11 C12 -82.17(19)
C9 C10 N2 C19 81.2(2)
C9 C10 N2 C21 -91.18(17)
C10 C11 C12 C13 -2.4(3)
C11 C1 C2 C3 153.30(16)
C11 C1 C2 C7 -29.4(2)
C11 C10 N2 C19 -46.2(2)
C11 C10 N2 C21 141.48(15)
C11 C12 C13 C14 156.22(18)
C11 C12 C13 C18 -26.3(3)
C12 C13 C14 C15 177.86(17)
C12 C13 C18 C17 -176.04(16)
C12 C13 C18 C19 1.3(3)
C13 C14 C15 C16 -1.9(3)
C13 C18 C19 N1 -158.67(16)
C13 C18 C19 N2 23.6(3)
C14 C13 C18 C17 1.4(2)
C14 C13 C18 C19 178.73(15)
C14 C15 C16 C17 2.0(3)
C15 C16 C17 C18 -0.4(3)
C16 C17 C18 C13 -1.4(3)
C16 C17 C18 C19 -178.88(16)
C17 C18 C19 N1 18.7(2)
C17 C18 C19 N2 -159.04(16)
C18 C13 C14 C15 0.2(3)
C18 C19 N1 C20 -177.18(15)
C18 C19 N2 C10 3.6(3)
C18 C19 N2 C21 176.82(15)
C20 C21 N2 C10 174.82(14)
C20 C21 N2 C19 0.88(18)
C21 C20 N1 C19 -0.3(2)
N1 C19 N2 C10 -174.37(15)
N1 C19 N2 C21 -1.11(18)
N1 C20 C21 N2 -0.4(2)
N2 C10 C11 C1 -143.36(13)
N2 C10 C11 C12 45.3(2)
N2 C19 N1 C20 0.87(19)
O1 C1 C2 C3 -26.5(2)
O1 C1 C2 C7 150.72(18)
O1 C1 C11 C10 152.85(17)
O1 C1 C11 C12 -34.9(2)
